data_4001045
loop_
_publ_author_name
'Huv\'e, Marielle'
'Colmont, Marie'
'Lejay, Julien'
'Aschehoug, Patrick'
'Mentr\'e, Olivier'

_publ_section_title
;
 Building Units and Intergrowths: Toward the Design of an Extended Family
 of Acentric Bi-Based Materials with Second Harmonic Generacy
;
_journal_issue 17
_journal_name_full 'Chemistry of Materials'
_journal_page_first 4019
_journal_paper_doi 10.1021/cm901466e
_journal_volume 21
_journal_year 2009
_chemical_formula_sum 'Bi14.32 O42 P7 Zn1.99'
_chemical_formula_weight 4011.51
_chemical_name_systematic ' ?'
_space_group_IT_number 8
_symmetry_cell_setting monoclinic
_symmetry_space_group_name_Hall 'I -2y'
_symmetry_space_group_name_H-M 'I 1 m 1'
_cell_angle_alpha 90
_cell_angle_beta 90.28(2)
_cell_angle_gamma 90
_cell_formula_units_Z 4
_cell_length_a 11.579(3)
_cell_length_b 5.476(1)
_cell_length_c 59.015(2)
_cell_measurement_temperature 300
_cell_volume 3741.9(12)
_computing_publication_material 'Jana2000 (Petricek, Dusek & Palatinus, 2000)'
_computing_structure_refinement 'Jana2000 (Petricek, Dusek & Palatinus, 2000)'
_diffrn_ambient_temperature 293
_diffrn_measured_fraction_theta_full 1.00
_diffrn_radiation_type 'Mo K\a'
_diffrn_radiation_wavelength 0.71069
_diffrn_reflns_av_R_equivalents 0.1152
_diffrn_reflns_av_sigmaI/netI 0.1096
_diffrn_reflns_limit_h_max 15
_diffrn_reflns_limit_h_min -15
_diffrn_reflns_limit_k_max 7
_diffrn_reflns_limit_k_min -7
_diffrn_reflns_limit_l_max 80
_diffrn_reflns_limit_l_min -79
_diffrn_reflns_number 39020
_diffrn_reflns_theta_full 28.86
_diffrn_reflns_theta_max 28.86
_diffrn_reflns_theta_min 1.38
_exptl_absorpt_coefficient_mu 71.50
_exptl_absorpt_correction_T_max 0.500
_exptl_absorpt_correction_T_min 0.200
_exptl_absorpt_correction_type none
_exptl_crystal_density_diffrn 7.2626
_exptl_crystal_F_000 6731
_exptl_crystal_size_max 0.102
_exptl_crystal_size_mid 0.0214
_exptl_crystal_size_min 0.0166
_refine_diff_density_max 7.86
_refine_diff_density_min -4.77
_refine_ls_extinction_coef 0
_refine_ls_extinction_method 'B-C type 1 Gaussian isotropic (Becker & Coppens, 1974)'
_refine_ls_goodness_of_fit_gt 2.48
_refine_ls_goodness_of_fit_ref 2.51
_refine_ls_number_parameters 101
_refine_ls_number_reflns 7734
_refine_ls_R_factor_all 0.1107
_refine_ls_R_factor_gt 0.0817
_refine_ls_shift/su_max 0.0492
_refine_ls_shift/su_mean 0.0185
_refine_ls_structure_factor_coef F
_refine_ls_weighting_scheme unit
_refine_ls_wR_factor_gt 0.0774
_refine_ls_wR_factor_ref 0.0984
_reflns_number_gt 4631
_reflns_number_total 7734
_reflns_threshold_expression I>3\s(I)
_cod_data_source_file cm901466e_si_001.cif
_cod_data_source_block (I)
_cod_depositor_comments
;
The following automatic conversions were performed:

'_exptl_absorpt_correction_type' value 'None' changed to 'none'
according to /home/saulius/struct/CIF-dictionaries/cif_core.dic
dictionary named 'cif_core.dic' version 2.4.2 from 2011-04-26.

Automatic conversion script
Id: cif_fix_values 1715 2011-07-08 13:25:40Z adriana 
;
_cod_original_cell_volume 3741.9(6)
_cod_original_sg_symbol_Hall '-I 4bd;2ab;3'
_cod_original_sg_symbol_H-M Im
_cod_database_code 4001045

loop_
_symmetry_equiv_pos_site_id
_symmetry_equiv_pos_as_xyz
1 x,y,z
2 x,-y,z
3 1/2+x,1/2+y,1/2+z
4 1/2+x,1/2-y,1/2+z

loop_
_atom_site_label
_atom_site_type_symbol
_atom_site_fract_x
_atom_site_fract_y
_atom_site_fract_z
_atom_site_adp_type
_atom_site_U_iso_or_equiv
_atom_site_symmetry_multiplicity
_atom_site_occupancy
_atom_site_calc_flag
Bi1 Bi 0.6724(6) 0 0.19356(12) Uiso 0.0180(7) 2 1 d
Bi2 Bi 0.4639(6) 0 0.24075(11) Uiso 0.0178(8) 2 1 d
Bi3 Bi 0.6839(5) -0.5 0.33293(11) Uiso 0.0148(7) 2 1 d
Bi4 Bi 0.4526(7) 0.5 0.19529(15) Uiso 0.0464(14) 2 1 d
Bi5 Bi 0.4731(7) 0.5 0.28533(15) Uiso 0.0419(13) 2 1 d
Bi6 Bi 0.4761(6) 0 0.33008(12) Uiso 0.0239(9) 2 1 d
Bi7 Bi 0.6847(6) 0.5 0.23952(12) Uiso 0.0180(8) 2 1 d
Bi8 Bi 0.6988(8) 0 0.28380(16) Uiso 0.0494(15) 2 1 d
Bi9 Bi 0.4608(6) -0.5 0.37618(11) Uiso 0.0194(8) 2 1 d
Bi10 Bi 0.6792(6) 0 0.38094(13) Uiso 0.0335(10) 2 1 d
Bi11 Bi 0.4569(9) 0 0.42563(16) Uiso 0.0556(18) 2 1 d
Bi12 Bi 0.6788(10) -0.5 0.42436(17) Uiso 0.061(2) 2 1 d
Bi13 Bi 0.2178(5) -0.5 0.42379(11) Uiso 0.0153(7) 2 1 d
Bi14 Bi 0.1644(8) 0.5 0.15551(15) Uiso 0.0557(16) 2 1 d
Bi15 Bi 0.4522(5) -0.5 0.46912(11) Uiso 0.0089(6) 2 1 d
Bi16 Bi 0.1685(6) 0.5 -0.02542(11) Uiso 0.0147(7) 2 1 d
Bi17 Bi 0.2124(5) 0 0.28331(12) Uiso 0.0222(8) 2 1 d
Bi18 Bi 0.6516(7) 0.5 0.14612(13) Uiso 0.0196(16) 2 0.46(3) d
Zn18 Zn 0.651599 0.5 0.146115 Uiso 0.0196(16) 2 0.54(3) d
Bi19 Bi 0.9454(6) 0.5 0.01893(12) Uiso 0.0212(8) 2 1 d
Bi20 Bi 0.9596(11) 0 0.1554(2) Uiso 0.077(5) 2 0.55(4) d
Zn20 Zn 0.95959 0 0.155408 Uiso 0.0196(16) 2 0.45(4) d
Bi21 Bi 0.9505(5) 0.5 0.28164(10) Uiso 0.0101(6) 2 1 d
Bi22 Bi 0.9282(5) 0 0.42599(10) Uiso 0.0064(6) 2 1 d
Bi23 Bi 0.9407(5) 0 0.06485(11) Uiso 0.0151(6) 2 1 d
Bi24 Bi 0.9516(7) 0.5 0.11034(13) Uiso 0.0306(10) 2 1 d
Bi25 Bi 0.1640(6) 0 0.01877(11) Uiso 0.0162(7) 2 1 d
Bi26 Bi 0.1705(5) 0.5 0.06454(12) Uiso 0.0139(6) 2 1 d
Bi27 Bi 0.1694(6) 0 0.10997(12) Uiso 0.0251(9) 2 1 d
Bi28 Bi 0.4236(6) 0 0.06825(12) Uiso 0.0356(11) 2 1 d
Bi29 Bi 0.4730(6) 0 0.14531(12) Uiso 0.0195 2 0.61(3) d
Zn29 Zn 0.472982 0 0.14531 Uiso 0.0196(16) 2 0.39(5) d
Bi30 Bi 0.6886(6) 0.5 0.07091(13) Uiso 0.0384(11) 2 1 d
O1 O 0.569384 -0.70698 0.350434 Uiso 0.0134 4 1 d
O2 O 0.578875 0.210408 0.167155 Uiso 0.0134 4 1 d
O3 O 0.053031 0.757619 0.132478 Uiso 0.0134 4 1 d
O4 O 0.587759 -0.725472 0.3998 Uiso 0.0134 4 1 d
O5 O 0.600431 -0.720029 0.308876 Uiso 0.0134 4 1 d
O6 O 0.576726 0.265584 0.258893 Uiso 0.0134 4 1 d
O7 O 1.054407 0.770105 -0.005277 Uiso 0.0134 4 1 d
O8 O 0.592786 -0.268541 0.449618 Uiso 0.0134 4 1 d
O9 O 1.044413 0.782353 0.042726 Uiso 0.0134 4 1 d
O10 O 1.065194 0.291056 0.088097 Uiso 0.0134 4 1 d
O11 O 0.564284 0.776725 0.211431 Uiso 0.0134 4 1 d
O12 O 0.375371 -0.5 0.434026 Uiso 0.0134 2 1 d
O13 O 0.373759 0 0.285347 Uiso 0.0134 2 1 d
O14 O 0.787508 0.5 0.279736 Uiso 0.0134 2 1 d
O15 O 0.735454 0 0.41974 Uiso 0.0134 2 1 d
O16 O 0.246643 0 0.065256 Uiso 0.0134 2 1 d
O17 O 0.386643 0 0.563366 Uiso 0.0134 2 1 d
Zn1 Zn 0.0807(14) -0.273(3) 0.3564(3) Uiso 0.0215(14) 4 0.524(17) d
Zn2 Zn 0.0246(16) -0.5 0.2206(3) Uiso 0.0215(14) 2 0.5652 d
Zn3 Zn 0.0648(15) -0.257083 0.4967(3) Uiso 0.0215(14) 4 0.497(17) d
P1 P 0.903406 0 0.241915 Uiso 0.0224 2 1 d
Op11 O 0.950115 0 0.264822 Uiso 0.028 2 1 d
Op12 O 0.827902 0.2845 0.235181 Uiso 0.028 4 1 d
Op13 O 0.006717 0 0.223684 Uiso 0.028 2 1 d
P2 P 0.244862 0.5 0.239539 Uiso 0.0224 2 1 d
Op21 O 0.206785 0.5 0.258328 Uiso 0.028 2 1 d
Op22 O 0.386 0.5 0.25 Uiso 0.028 2 1 d
Op23 O 0.209 0.225 0.225 Uiso 0.028 4 1 d
P3 P 0.200604 0 0.189399 Uiso 0.0224 2 1 d
Op31 O 0.202954 0 0.216405 Uiso 0.028 2 1 d
Op32 O 0.353022 0 0.178329 Uiso 0.028 2 1 d
Op33 O 0.119493 0.236993 0.183501 Uiso 0.028 4 1 d
P4 P 0.259501 0 0.384277 Uiso 0.0224 2 1 d
Op41 O 0.335966 0.2601 0.372691 Uiso 0.028 4 1 d
Op42 O 0.123687 0 0.383009 Uiso 0.028 2 1 d
Op43 O 0.325922 0 0.41038 Uiso 0.028 2 1 d
P5 P 0.233447 0 0.461283 Uiso 0.0224 2 1 d
Op51 O 0.244027 -0.234073 0.444395 Uiso 0.028 4 1 d
Op52 O 0.135051 0 0.472332 Uiso 0.028 2 1 d
Op53 O 0.338614 0 0.479528 Uiso 0.028 2 1 d
P6 P 0.248295 0.5 0.322961 Uiso 0.0224 2 1 d
Op61 O 0.140764 0.5 0.323294 Uiso 0.028 2 1 d
Op62 O 0.275361 0.270127 0.308576 Uiso 0.028 4 1 d
Op63 O 0.295229 0.5 0.348702 Uiso 0.028 2 1 d
P8 P 0.889307 0 0.324207 Uiso 0.0224 2 1 d
Op81 O 1.002188 0 0.340485 Uiso 0.028 2 1 d
Op82 O 0.873999 -0.222734 0.306261 Uiso 0.028 4 1 d
Op83 O 0.785698 0 0.338001 Uiso 0.028 2 1 d
P9 P 0.408185 0.5 0.112374 Uiso 0.0224 2 1 d
Op91 O 0.350538 0.5 0.137297 Uiso 0.028 2 1 d
Op92 O 0.365214 0.704336 0.094246 Uiso 0.028 4 1 d
Op93 O 0.532431 0.5 0.114503 Uiso 0.028 2 1 d
P10 P 0.701273 0 0.112206 Uiso 0.0224 2 1 d
Op101 O 0.675771 0 0.137318 Uiso 0.028 2 1 d
Op102 O 0.831119 0 0.109941 Uiso 0.028 2 1 d
Op103 O 0.642206 0.209308 0.10282 Uiso 0.028 4 0.5 d
P11 P 0.85772 -0.5 0.467691 Uiso 0.0224 2 1 d
Op111 O 0.780424 -0.5 0.490461 Uiso 0.028 2 1 d
Op112 O 0.850642 -0.263213 0.451161 Uiso 0.028 4 1 d
Op113 O 0.97883 -0.5 0.47371 Uiso 0.028 2 1 d
P12 P -0.131983 -0.5 0.178376 Uiso 0.0224 2 1 d
Op121 O -0.036408 -0.5 0.198476 Uiso 0.028 2 1 d
Op122 O -0.144732 -0.25612 0.162893 Uiso 0.028 4 1 d
Op123 O -0.233913 -0.5 0.183789 Uiso 0.028 2 1 d
P13 P 0.220697 -0.5 0.531454 Uiso 0.0224 2 1 d
Op131 O 0.201959 -0.5 0.507512 Uiso 0.028 2 1 d
Op132 O 0.085532 -0.5 0.542402 Uiso 0.028 2 1 d
Op133 O 0.291663 -0.289892 0.538712 Uiso 0.028 4 0.5 d
P14 P 0.90857 -0.5 0.38719 Uiso 0.0224 2 1 d
Op141 O 0.76906 -0.5 0.388683 Uiso 0.028 2 1 d
Op142 O 0.971997 -0.256819 0.377574 Uiso 0.028 4 1 d
Op143 O 0.957348 -0.5 0.409563 Uiso 0.028 2 1 d
P7 P 0.349 0.5 0.025 Uiso 0.0224 2 1 d
Op71 O 0.299106 0.5 0.050155 Uiso 0.028 2 1 d
Op72 O 0.263841 0.5 0.007943 Uiso 0.028 2 1 d
Op73 O 0.405268 0.28526 0.023002 Uiso 0.028 4 1 d

loop_
_atom_type_symbol
_atom_type_scat_dispersion_real
_atom_type_scat_dispersion_imag
_atom_type_scat_source
_atom_type_scat_Cromer_Mann_a1
_atom_type_scat_Cromer_Mann_b1
_atom_type_scat_Cromer_Mann_a2
_atom_type_scat_Cromer_Mann_b2
_atom_type_scat_Cromer_Mann_a3
_atom_type_scat_Cromer_Mann_b3
_atom_type_scat_Cromer_Mann_a4
_atom_type_scat_Cromer_Mann_b4
_atom_type_scat_Cromer_Mann_c
O 0.011 0.006 'International Tables Vol C Tables  4.2.6.8 and 6.1.1.4' 3.0485 13.2771 2.2868 5.7011 1.5463 0.3239 0.867 32.908901 0.2508
P 0.102 0.094 'International Tables Vol C Tables  4.2.6.8 and 6.1.1.4' 6.4345 1.9067 4.1791 27.157 1.78 0.526 1.4908 68.164497 1.1149
Zn 0.284 1.430 'International Tables Vol C Tables  4.2.6.8 and 6.1.1.4' 14.0743 3.2655 7.0318 0.2333 5.1652 10.3163 2.41 58.709702 1.3041
Bi -4.108 10.257 'International Tables Vol C Tables  4.2.6.8 and 6.1.1.4' 33.3689 0.704 12.951 2.9238 16.5877 8.7937 6.4692 48.0093 13.5782

loop_
_geom_angle_atom_site_label_1
_geom_angle_atom_site_label_2
_geom_angle_atom_site_label_3
_geom_angle_site_symmetry_1
_geom_angle_site_symmetry_3
_geom_angle
_geom_angle_publ_flag
Op11 P1 Op12 . . 112.167 yes
Op11 P1 Op12 . 2_555 112.167 yes
Op11 P1 Op13 . 1_655 110.282 yes
Op12 P1 Op12 . 2_555 116.791 yes
Op12 P1 Op13 . 1_655 102.144 yes
Op12 P1 Op12 2_555 . 116.791 yes
Op12 P1 Op13 2_555 1_655 102.144 yes
Op21 P2 Op22 . . 91.201 yes
Op21 P2 Op23 . . 111.142 yes
Op21 P2 Op23 . 2_565 111.142 yes
Op22 P2 Op23 . . 112.725 yes
Op22 P2 Op23 . 2_565 112.725 yes
Op23 P2 Op23 . 2_565 115.431 yes
Op23 P2 Op23 2_565 . 115.431 yes
Op31 P3 Op32 . . 109.586 yes
Op31 P3 Op33 . . 102.671 yes
Op31 P3 Op33 . 2_555 102.671 yes
Op32 P3 Op33 . . 117.589 yes
Op32 P3 Op33 . 2_555 117.589 yes
Op33 P3 Op33 . 2_555 104.765 yes
Op33 P3 Op33 2_555 . 104.765 yes
Op41 P4 Op41 . 2_555 103.568 yes
Op41 P4 Op42 . . 118.154 yes
Op41 P4 Op43 . . 96.943 yes
Op41 P4 Op41 2_555 . 103.568 yes
Op41 P4 Op42 2_555 . 118.154 yes
Op41 P4 Op43 2_555 . 96.943 yes
Op42 P4 Op43 . . 119.027 yes
Op51 P5 Op51 . 2_555 103.812 yes
Op51 P5 Op52 . . 111.796 yes
Op51 P5 Op53 . . 110.355 yes
Op51 P5 Op51 2_555 . 103.812 yes
Op51 P5 Op52 2_555 . 111.796 yes
Op51 P5 Op53 2_555 . 110.355 yes
Op52 P5 Op53 . . 108.679 yes
Op61 P6 Op62 . . 102.321 yes
Op61 P6 Op62 . 2_565 102.321 yes
Op61 P6 Op63 . . 108.527 yes
Op62 P6 Op62 . 2_565 108.484 yes
Op62 P6 Op63 . . 116.616 yes
Op62 P6 Op62 2_565 . 108.484 yes
Op62 P6 Op63 2_565 . 116.616 yes
Op81 P8 Op82 . . 118.179 yes
Op81 P8 Op82 . 2_555 118.179 yes
Op81 P8 Op83 . . 109.517 yes
Op82 P8 Op82 . 2_555 97.321 yes
Op82 P8 Op83 . . 106.113 yes
Op82 P8 Op82 2_555 . 97.321 yes
Op82 P8 Op83 2_555 . 106.113 yes
Op91 P9 Op92 . . 118.179 yes
Op91 P9 Op92 . 2_565 118.179 yes
Op91 P9 Op93 . . 109.654 yes
Op92 P9 Op92 . 2_565 87.069 yes
Op92 P9 Op93 . . 111.051 yes
Op92 P9 Op92 2_565 . 87.069 yes
Op92 P9 Op93 2_565 . 111.051 yes
Op101 P10 Op102 . . 106.622 yes
Op101 P10 Op103 . . 106.349 yes
Op101 P10 Op103 . 2_555 106.349 yes
Op102 P10 Op103 . . 115.85 yes
Op102 P10 Op103 . 2_555 115.85 yes
Op103 P10 Op103 . 2_555 105.092 yes
Op103 P10 Op103 2_555 . 105.092 yes
Op111 P11 Op112 . . 118.179 yes
Op111 P11 Op112 . 2_545 118.179 yes
Op111 P11 Op113 . . 109.633 yes
Op112 P11 Op112 . 2_545 105.914 yes
Op112 P11 Op113 . . 101.165 yes
Op112 P11 Op112 2_545 . 105.914 yes
Op112 P11 Op113 2_545 . 101.165 yes
Op121 P12 Op122 . . 118.179 yes
Op121 P12 Op122 . 2_545 118.179 yes
Op121 P12 Op123 . . 117.735 yes
Op122 P12 Op122 . 2_545 110.59 yes
Op122 P12 Op123 . . 93.54 yes
Op122 P12 Op122 2_545 . 110.59 yes
Op122 P12 Op123 2_545 . 93.54 yes
Op131 P13 Op132 . . 103.939 yes
Op131 P13 Op133 . . 111.631 yes
Op131 P13 Op133 . 2_545 111.631 yes
Op132 P13 Op133 . . 113.757 yes
Op132 P13 Op133 . 2_545 113.757 yes
Op133 P13 Op133 . 2_545 102.414 yes
Op133 P13 Op133 2_545 . 102.414 yes
Op141 P14 Op142 . . 118.178 yes
Op141 P14 Op142 . 2_545 118.178 yes
Op141 P14 Op143 . . 109.797 yes
Op142 P14 Op142 . 2_545 110.116 yes
Op142 P14 Op143 . . 98.339 yes
Op142 P14 Op142 2_545 . 110.116 yes
Op142 P14 Op143 2_545 . 98.339 yes
Op71 P7 Op72 . . 114.224 yes
Op71 P7 Op73 . . 104.978 yes
Op71 P7 Op73 . 2_565 104.978 yes
Op72 P7 Op73 . . 105.942 yes
Op72 P7 Op73 . 2_565 105.942 yes
Op73 P7 Op73 . 2_565 121.189 yes
Op73 P7 Op73 2_565 . 121.189 yes

loop_
_geom_bond_atom_site_label_1
_geom_bond_atom_site_label_2
_geom_bond_site_symmetry_2
_geom_bond_distance
_geom_bond_publ_flag
P1 Op11 . 1.4535 yes
P1 Op12 . 1.8291 yes
P1 Op12 2_555 1.8291 yes
P1 Op13 1_655 1.6129 yes
P2 Op21 . 1.1953 yes
P2 Op22 . 1.7441 yes
P2 Op23 . 1.7811 yes
P2 Op23 2_565 1.7811 yes
P3 Op31 . 1.5939 yes
P3 Op32 . 1.885 yes
P3 Op33 . 1.6383 yes
P3 Op33 2_555 1.6383 yes
P4 Op41 . 1.8127 yes
P4 Op41 2_555 1.8127 yes
P4 Op42 . 1.574 yes
P4 Op43 . 1.7183 yes
P5 Op51 . 1.6286 yes
P5 Op51 2_555 1.6286 yes
P5 Op52 . 1.3156 yes
P5 Op53 . 1.6215 yes
P6 Op61 . 1.2454 yes
P6 Op62 . 1.5511 yes
P6 Op62 2_565 1.5511 yes
P6 Op63 . 1.6108 yes
P8 Op81 . 1.6182 yes
P8 Op82 . 1.6244 yes
P8 Op82 2_555 1.6244 yes
P8 Op83 . 1.4532 yes
P9 Op91 . 1.6182 yes
P9 Op92 . 1.6244 yes
P9 Op92 2_565 1.6244 yes
P9 Op93 . 1.4435 yes
P10 Op101 . 1.5126 yes
P10 Op102 . 1.5101 yes
P10 Op103 . 1.4437 yes
P10 Op103 2_555 1.4437 yes
P11 Op111 . 1.6183 yes
P11 Op112 . 1.6244 yes
P11 Op112 2_545 1.6244 yes
P11 Op113 . 1.4449 yes
P12 Op121 . 1.6182 yes
P12 Op122 . 1.6244 yes
P12 Op122 2_545 1.6244 yes
P12 Op123 . 1.2243 yes
P13 Op131 . 1.4284 yes
P13 Op132 . 1.6962 yes
P13 Op133 . 1.4761 yes
P13 Op133 2_545 1.4761 yes
P14 Op141 . 1.6182 yes
P14 Op142 . 1.6244 yes
P14 Op142 2_545 1.6244 yes
P14 Op143 . 1.4335 yes
P7 Op71 . 1.5957 yes
P7 Op72 . 1.4056 yes
P7 Op73 . 1.3497 yes
P7 Op73 2_565 1.3497 yes
